data_7028976
loop_
_publ_author_name
'Wombwell, Claire'
'Reisner, Erwin'

_publ_section_title
;
 Synthesis, structure and reactivity of Ni site models of [NiFeSe]
 hydrogenases.
;
_journal_issue 11
_journal_name_full 'Dalton transactions (Cambridge, England : 2003)'
_journal_page_first 4483
_journal_page_last 4493
_journal_paper_doi 10.1039/c3dt52967c
_journal_volume 43
_journal_year 2014
_chemical_formula_moiety 'C21 H19 Ni S3 Se 1-, C16 H36 N 1+'
_chemical_formula_sum 'C37 H55 N Ni S3 Se'
_chemical_formula_weight 747.67
_chemical_name_systematic
; 
 ? 
;
_space_group_IT_number 14
_symmetry_cell_setting monoclinic
_symmetry_space_group_name_Hall '-P 2ybc'
_symmetry_space_group_name_H-M 'P 1 21/c 1'
_atom_sites_solution_hydrogens geom
_atom_sites_solution_primary direct
_atom_sites_solution_secondary difmap
_audit_creation_method SHELXL-97
_cell_angle_alpha 90.00
_cell_angle_beta 109.268(1)
_cell_angle_gamma 90.00
_cell_formula_units_Z 8
_cell_length_a 18.6006(4)
_cell_length_b 23.1712(5)
_cell_length_c 18.7401(5)
_cell_measurement_reflns_used 113190
_cell_measurement_temperature 180(2)
_cell_measurement_theta_max 25.35
_cell_measurement_theta_min 1.00
_cell_volume 7624.5(3)
_computing_cell_refinement 'HKL Scalepack (Otwinowski & Minor 1997)'
_computing_data_collection 'Collect (Nonius B.V. 1998)'
_computing_data_reduction
;
 HKL Denzo and Scalepack (Otwinowski & Minor 1997)
;
_computing_publication_material 'SHELXL-97 (Sheldrick 1997)'
_computing_structure_refinement 'SHELXL-97 (Sheldrick 1997)'
_computing_structure_solution 'SIR-92 (Altomare et al. 1994)'
_diffrn_ambient_temperature 180(2)
_diffrn_measured_fraction_theta_full 0.984
_diffrn_measured_fraction_theta_max 0.984
_diffrn_measurement_device_type 'Nonius Kappa CCD'
_diffrn_measurement_method 'Thin slice \w and \f scans'
_diffrn_radiation_source 'fine-focus sealed tube'
_diffrn_radiation_type MoK\a
_diffrn_radiation_wavelength 0.71073
_diffrn_reflns_av_R_equivalents 0.0620
_diffrn_reflns_av_sigmaI/netI 0.0803
_diffrn_reflns_limit_h_max 22
_diffrn_reflns_limit_h_min -22
_diffrn_reflns_limit_k_max 27
_diffrn_reflns_limit_k_min -27
_diffrn_reflns_limit_l_max 22
_diffrn_reflns_limit_l_min -22
_diffrn_reflns_number 43959
_diffrn_reflns_theta_full 25.34
_diffrn_reflns_theta_max 25.34
_diffrn_reflns_theta_min 3.51
_exptl_absorpt_coefficient_mu 1.653
_exptl_absorpt_correction_T_max 0.975
_exptl_absorpt_correction_T_min 0.822
_exptl_absorpt_correction_type multi-scan
_exptl_absorpt_process_details
;
multi-scan from symmetry-related measurements 
 Sortav (Blessing 1995)
;
_exptl_crystal_colour red
_exptl_crystal_density_diffrn 1.303
_exptl_crystal_density_method 'not measured'
_exptl_crystal_description block
_exptl_crystal_F_000 3152
_exptl_crystal_size_max 0.46
_exptl_crystal_size_mid 0.10
_exptl_crystal_size_min 0.02
_refine_diff_density_max 1.004
_refine_diff_density_min -1.093
_refine_diff_density_rms 0.089
_refine_ls_extinction_method none
_refine_ls_goodness_of_fit_ref 1.060
_refine_ls_hydrogen_treatment constr
_refine_ls_matrix_type full
_refine_ls_number_parameters 393
_refine_ls_number_reflns 13739
_refine_ls_number_restraints 56
_refine_ls_restrained_S_all 1.063
_refine_ls_R_factor_all 0.1179
_refine_ls_R_factor_gt 0.0711
_refine_ls_shift/su_max 0.001
_refine_ls_shift/su_mean 0.000
_refine_ls_structure_factor_coef Fsqd
_refine_ls_weighting_details 'calc w=1/[\s^2^(Fo^2^)+(0.0882P)^2^+12.4677P] where P=(Fo^2^+2Fc^2^)/3'
_refine_ls_weighting_scheme calc
_refine_ls_wR_factor_gt 0.1765
_refine_ls_wR_factor_ref 0.1955
_reflns_number_gt 8620
_reflns_number_total 13739
_reflns_threshold_expression >2sigma(I)
_cod_data_source_file c3dt52967c.txt
_cod_data_source_block er1324
_cod_original_sg_symbol_H-M P2(1)/c
_cod_database_code 7028976

loop_
_symmetry_equiv_pos_as_xyz
'x, y, z'
'-x, y+1/2, -z+1/2'
'-x, -y, -z'
'x, -y-1/2, z-1/2'

loop_
_atom_site_label
_atom_site_type_symbol
_atom_site_fract_x
_atom_site_fract_y
_atom_site_fract_z
_atom_site_U_iso_or_equiv
_atom_site_adp_type
_atom_site_occupancy
_atom_site_symmetry_multiplicity
_atom_site_calc_flag
_atom_site_refinement_flags
_atom_site_disorder_assembly
_atom_site_disorder_group
Ni1 Ni -1.76310(4) 0.21598(3) -0.71053(4) 0.0415(2) Uani 1 1 d . . .
S1 S -1.68335(5) 0.18217(4) -0.59897(5) 0.0512(3) Uani 0.54 1 d P A 1
Se1 Se -1.87832(5) 0.24037(4) -0.79043(4) 0.0465(2) Uani 0.54 1 d P A 1
S2 S -1.87832(5) 0.24037(4) -0.79043(4) 0.0465(2) Uani 0.46 1 d P A 2
Se2 Se -1.68335(5) 0.18217(4) -0.59897(5) 0.0512(3) Uani 0.46 1 d P A 2
C1 C -1.9137(3) 0.1688(3) -0.8329(3) 0.0471(14) Uiso 1 1 d . . .
S3 S -1.77112(8) 0.13145(7) -0.75657(8) 0.0423(3) Uani 1 1 d . A .
C2 C -1.9871(4) 0.1631(3) -0.8828(4) 0.0566(16) Uiso 1 1 d . A .
H2 H -2.0217 0.1945 -0.8908 0.068 Uiso 1 1 calc R . .
S4 S -1.72063(10) 0.30406(7) -0.68074(9) 0.0560(4) Uani 1 1 d . A .
C3 C -2.0100(4) 0.1118(3) -0.9209(4) 0.0673(19) Uiso 1 1 d . . .
H3 H -2.0609 0.1082 -0.9543 0.081 Uiso 1 1 calc R A .
C4 C -1.9615(4) 0.0661(3) -0.9118(4) 0.0658(18) Uiso 1 1 d . A .
H4 H -1.9777 0.0317 -0.9402 0.079 Uiso 1 1 calc R . .
C5 C -1.8883(4) 0.0705(3) -0.8609(3) 0.0561(16) Uiso 1 1 d . . .
H5 H -1.8538 0.0392 -0.8543 0.067 Uiso 1 1 calc R A .
C6 C -1.8658(3) 0.1207(2) -0.8197(3) 0.0425(13) Uiso 1 1 d . A .
C7 C -1.7135(3) 0.1060(2) -0.6090(3) 0.0427(13) Uiso 1 1 d . . .
C8 C -1.6949(3) 0.0688(3) -0.5464(4) 0.0546(16) Uiso 1 1 d . A .
H8 H -1.6645 0.0828 -0.4982 0.066 Uiso 1 1 calc R . .
C9 C -1.7196(4) 0.0128(3) -0.5531(4) 0.0579(16) Uiso 1 1 d . . .
H9 H -1.7068 -0.0112 -0.5096 0.069 Uiso 1 1 calc R A .
C10 C -1.7632(4) -0.0091(3) -0.6226(4) 0.0580(17) Uiso 1 1 d . A .
H10 H -1.7809 -0.0478 -0.6267 0.070 Uiso 1 1 calc R . .
C11 C -1.7806(3) 0.0256(3) -0.6860(3) 0.0489(15) Uiso 1 1 d . . .
H11 H -1.8089 0.0104 -0.7342 0.059 Uiso 1 1 calc R A .
C12 C -1.7565(3) 0.0829(2) -0.6787(3) 0.0411(13) Uiso 1 1 d . A .
C13 C -1.7648(3) 0.3538(3) -0.7551(3) 0.0488(15) Uiso 1 1 d . . .
C14 C -1.8147(3) 0.3951(3) -0.7444(3) 0.0503(15) Uiso 1 1 d . A .
C15 C -1.8434(4) 0.4371(3) -0.7990(4) 0.0601(17) Uiso 1 1 d . . .
H15 H -1.8763 0.4656 -0.7905 0.072 Uiso 1 1 calc R A .
C16 C -1.8263(4) 0.4391(3) -0.8643(4) 0.0616(17) Uiso 1 1 d . A .
C17 C -1.7788(4) 0.3982(3) -0.8757(4) 0.0592(17) Uiso 1 1 d . . .
H17 H -1.7671 0.3989 -0.9214 0.071 Uiso 1 1 calc R A .
C18 C -1.7468(4) 0.3554(3) -0.8224(4) 0.0551(16) Uiso 1 1 d . A .
C19 C -1.8386(4) 0.3939(3) -0.6749(4) 0.0698(19) Uiso 1 1 d . . .
H19A H -1.8739 0.4258 -0.6772 0.105 Uiso 1 1 calc R A .
H19B H -1.7936 0.3980 -0.6297 0.105 Uiso 1 1 calc R . .
H19C H -1.8639 0.3572 -0.6728 0.105 Uiso 1 1 calc R . .
C20 C -1.8599(5) 0.4861(4) -0.9230(5) 0.084(2) Uiso 1 1 d . . .
H20A H -1.8318 0.4874 -0.9589 0.127 Uiso 1 1 calc R A .
H20B H -1.8559 0.5235 -0.8976 0.127 Uiso 1 1 calc R . .
H20C H -1.9136 0.4774 -0.9501 0.127 Uiso 1 1 calc R . .
C21 C -1.6938(4) 0.3110(3) -0.8381(4) 0.077(2) Uiso 1 1 d . . .
H21A H -1.7105 0.2721 -0.8302 0.115 Uiso 1 1 calc R A .
H21B H -1.6418 0.3174 -0.8038 0.115 Uiso 1 1 calc R . .
H21C H -1.6948 0.3148 -0.8905 0.115 Uiso 1 1 calc R . .
Ni1' Ni -1.25177(4) 0.20060(4) -0.19801(4) 0.0487(2) Uani 1 1 d . . .
S1' S -1.19419(5) 0.15749(5) -0.08530(5) 0.0559(3) Uani 0.57 1 d P B 1
Se1' Se -1.34652(5) 0.24307(4) -0.28982(5) 0.0544(2) Uani 0.57 1 d P B 1
S2' S -1.34652(5) 0.24307(4) -0.28982(5) 0.0544(2) Uani 0.43 1 d P B 2
Se2' Se -1.19419(5) 0.15749(5) -0.08530(5) 0.0559(3) Uani 0.43 1 d P B 2
C1' C -1.2375(3) 0.0850(3) -0.1060(3) 0.0500(15) Uiso 1 1 d . . .
S3' S -1.28024(8) 0.11865(8) -0.25086(8) 0.0499(4) Uani 1 1 d . B .
C2' C -1.2273(4) 0.0446(3) -0.0481(4) 0.0636(18) Uiso 1 1 d . B .
H2' H -1.1969 0.0545 0.0020 0.076 Uiso 1 1 calc R . .
S4' S -1.18967(10) 0.28001(9) -0.15451(9) 0.0653(5) Uani 1 1 d . B .
C3' C -1.2603(4) -0.0087(3) -0.0621(4) 0.076(2) Uiso 1 1 d . . .
H3' H -1.2525 -0.0354 -0.0217 0.091 Uiso 1 1 calc R B .
C4' C -1.3051(4) -0.0244(3) -0.1346(4) 0.071(2) Uiso 1 1 d . B .
H4' H -1.3292 -0.0611 -0.1438 0.086 Uiso 1 1 calc R . .
C5' C -1.3142(4) 0.0138(3) -0.1930(4) 0.0611(17) Uiso 1 1 d . . .
H5' H -1.3426 0.0028 -0.2432 0.073 Uiso 1 1 calc R B .
C6' C -1.2822(3) 0.0679(3) -0.1791(3) 0.0481(14) Uiso 1 1 d . B .
C7' C -1.4020(3) 0.1788(3) -0.3348(3) 0.0514(15) Uiso 1 1 d . . .
C8' C -1.4730(4) 0.1872(3) -0.3914(4) 0.0666(19) Uiso 1 1 d . B .
H8' H -1.4953 0.2245 -0.4017 0.080 Uiso 1 1 calc R . .
C9' C -1.5091(5) 0.1392(3) -0.4316(5) 0.080(2) Uiso 1 1 d . . .
H9' H -1.5576 0.1444 -0.4690 0.096 Uiso 1 1 calc R B .
C10' C -1.4792(4) 0.0851(4) -0.4206(5) 0.079(2) Uiso 1 1 d . B .
H10' H -1.5053 0.0539 -0.4510 0.095 Uiso 1 1 calc R . .
C11' C -1.4087(4) 0.0762(3) -0.3632(4) 0.0675(19) Uiso 1 1 d . . .
H11' H -1.3858 0.0390 -0.3542 0.081 Uiso 1 1 calc R B .
C12' C -1.3737(3) 0.1237(3) -0.3203(4) 0.0531(15) Uiso 1 1 d . B .
C13' C -1.2179(4) 0.3373(3) -0.2204(4) 0.0628(18) Uiso 1 1 d . . .
C14' C -1.1950(4) 0.3366(3) -0.2876(4) 0.0651(18) Uiso 1 1 d . B .
C15' C -1.2171(4) 0.3836(3) -0.3349(5) 0.076(2) Uiso 1 1 d . . .
H15' H -1.2057 0.3830 -0.3807 0.092 Uiso 1 1 calc R B .
C16' C -1.2524(5) 0.4285(4) -0.3215(5) 0.081(2) Uiso 1 1 d . B .
C17' C -1.2750(5) 0.4302(4) -0.2549(5) 0.086(2) Uiso 1 1 d . . .
H17' H -1.3017 0.4623 -0.2446 0.103 Uiso 1 1 calc R B .
C18' C -1.2563(4) 0.3831(3) -0.2063(4) 0.0673(19) Uiso 1 1 d . B .
C19' C -1.1524(5) 0.2890(3) -0.3050(5) 0.082(2) Uiso 1 1 d . . .
H19D H -1.1476 0.2951 -0.3549 0.122 Uiso 1 1 calc R B .
H19E H -1.1794 0.2527 -0.3049 0.122 Uiso 1 1 calc R . .
H19F H -1.1016 0.2872 -0.2668 0.122 Uiso 1 1 calc R . .
C20' C -1.2786(6) 0.4812(4) -0.3750(6) 0.118(3) Uiso 1 1 d . . .
H20D H -1.3100 0.4679 -0.4252 0.177 Uiso 1 1 calc R B .
H20E H -1.2338 0.5016 -0.3788 0.177 Uiso 1 1 calc R . .
H20F H -1.3085 0.5073 -0.3547 0.177 Uiso 1 1 calc R . .
C21' C -1.2833(5) 0.3850(4) -0.1373(5) 0.084(2) Uiso 1 1 d . . .
H21D H -1.3130 0.3502 -0.1365 0.126 Uiso 1 1 calc R B .
H21E H -1.3151 0.4192 -0.1403 0.126 Uiso 1 1 calc R . .
H21F H -1.2390 0.3867 -0.0910 0.126 Uiso 1 1 calc R . .
N1 N -1.4570(3) 0.1976(2) -0.0955(3) 0.0505(12) Uani 1 1 d D . .
C22 C -1.4576(3) 0.1480(3) -0.1479(3) 0.0507(5) Uiso 1 1 d D . .
H22A H -1.4476 0.1636 -0.1929 0.061 Uiso 1 1 calc R . .
H22B H -1.4148 0.1219 -0.1219 0.061 Uiso 1 1 calc R . .
C23 C -1.5296(4) 0.1128(3) -0.1744(4) 0.0590(6) Uiso 1 1 d D . .
H23A H -1.5745 0.1385 -0.1917 0.071 Uiso 1 1 calc R . .
H23B H -1.5341 0.0887 -0.1325 0.071 Uiso 1 1 calc R . .
C24 C -1.5260(4) 0.0741(3) -0.2402(4) 0.0708(7) Uiso 1 1 d D . .
H24A H -1.5302 0.0989 -0.2843 0.085 Uiso 1 1 calc R . .
H24B H -1.4755 0.0552 -0.2252 0.085 Uiso 1 1 calc R . .
C25 C -1.5841(5) 0.0298(3) -0.2633(5) 0.0892(9) Uiso 1 1 d D . .
H25A H -1.5808 0.0103 -0.3086 0.134 Uiso 1 1 calc R . .
H25B H -1.6345 0.0475 -0.2747 0.134 Uiso 1 1 calc R . .
H25C H -1.5762 0.0016 -0.2225 0.134 Uiso 1 1 calc R . .
C26 C -1.4812(3) 0.1783(3) -0.0290(3) 0.0507(5) Uiso 1 1 d D . .
H26A H -1.4867 0.2130 -0.0005 0.061 Uiso 1 1 calc R . .
H26B H -1.5321 0.1600 -0.0493 0.061 Uiso 1 1 calc R . .
C27 C -1.4282(4) 0.1366(3) 0.0255(3) 0.0590(6) Uiso 1 1 d D . .
H27A H -1.3790 0.1559 0.0515 0.071 Uiso 1 1 calc R . .
H27B H -1.4183 0.1031 -0.0026 0.071 Uiso 1 1 calc R . .
C28 C -1.4647(4) 0.1156(3) 0.0852(4) 0.0708(7) Uiso 1 1 d D . .
H28A H -1.4245 0.1012 0.1308 0.085 Uiso 1 1 calc R . .
H28B H -1.4910 0.1482 0.1004 0.085 Uiso 1 1 calc R . .
C29 C -1.5196(5) 0.0693(4) 0.0519(5) 0.0892(9) Uiso 1 1 d D . .
H29A H -1.5413 0.0551 0.0896 0.134 Uiso 1 1 calc R . .
H29B H -1.4935 0.0376 0.0359 0.134 Uiso 1 1 calc R . .
H29C H -1.5604 0.0843 0.0081 0.134 Uiso 1 1 calc R . .
C30 C -1.3762(3) 0.2200(3) -0.0689(3) 0.0507(5) Uiso 1 1 d D . .
H30A H -1.3421 0.1884 -0.0423 0.061 Uiso 1 1 calc R . .
H30B H -1.3622 0.2300 -0.1140 0.061 Uiso 1 1 calc R . .
C31 C -1.3611(3) 0.2717(3) -0.0176(4) 0.0590(6) Uiso 1 1 d D . .
H31A H -1.3823 0.2650 0.0237 0.071 Uiso 1 1 calc R . .
H31B H -1.3863 0.3061 -0.0464 0.071 Uiso 1 1 calc R . .
C32 C -1.2760(4) 0.2820(3) 0.0155(4) 0.0708(7) Uiso 1 1 d D . .
H32A H -1.2543 0.2844 -0.0261 0.085 Uiso 1 1 calc R . .
H32B H -1.2519 0.2489 0.0480 0.085 Uiso 1 1 calc R . .
C33 C -1.2574(5) 0.3372(3) 0.0618(5) 0.0892(9) Uiso 1 1 d D . .
H33A H -1.2025 0.3445 0.0775 0.134 Uiso 1 1 calc R . .
H33B H -1.2730 0.3332 0.1067 0.134 Uiso 1 1 calc R . .
H33C H -1.2848 0.3696 0.0312 0.134 Uiso 1 1 calc R . .
C34 C -1.5132(3) 0.2446(3) -0.1353(3) 0.0507(5) Uiso 1 1 d D . .
H34A H -1.5654 0.2285 -0.1494 0.061 Uiso 1 1 calc R . .
H34B H -1.5097 0.2763 -0.0989 0.061 Uiso 1 1 calc R . .
C35 C -1.5021(4) 0.2696(3) -0.2051(4) 0.0590(6) Uiso 1 1 d D . .
H35A H -1.5125 0.2394 -0.2446 0.071 Uiso 1 1 calc R . .
H35B H -1.4485 0.2819 -0.1931 0.071 Uiso 1 1 calc R . .
C36 C -1.5544(4) 0.3212(3) -0.2360(4) 0.0708(7) Uiso 1 1 d D . .
H36A H -1.5544 0.3299 -0.2877 0.085 Uiso 1 1 calc R . .
H36B H -1.6070 0.3107 -0.2395 0.085 Uiso 1 1 calc R . .
C37 C -1.5310(5) 0.3745(3) -0.1880(5) 0.0892(9) Uiso 1 1 d D . .
H37A H -1.5673 0.4057 -0.2097 0.134 Uiso 1 1 calc R . .
H37B H -1.4800 0.3864 -0.1864 0.134 Uiso 1 1 calc R . .
H37C H -1.5307 0.3663 -0.1366 0.134 Uiso 1 1 calc R . .
N1' N -1.0627(2) -0.27031(18) 0.0528(2) 0.0399(11) Uani 1 1 d D . .
C22' C -0.9990(3) -0.2837(3) 0.0205(3) 0.0507(5) Uiso 1 1 d D . .
H22C H -0.9907 -0.2493 -0.0070 0.061 Uiso 1 1 calc R . .
H22D H -0.9515 -0.2907 0.0631 0.061 Uiso 1 1 calc R . .
C23' C -1.0133(4) -0.3351(3) -0.0324(4) 0.0590(6) Uiso 1 1 d D . .
H23C H -1.0620 -0.3300 -0.0742 0.071 Uiso 1 1 calc R . .
H23D H -1.0167 -0.3708 -0.0047 0.071 Uiso 1 1 calc R . .
C24' C -0.9473(4) -0.3400(3) -0.0643(4) 0.0708(7) Uiso 1 1 d D . .
H24C H -0.9485 -0.3064 -0.0974 0.085 Uiso 1 1 calc R . .
H24D H -0.8983 -0.3391 -0.0222 0.085 Uiso 1 1 calc R . .
C25' C -0.9521(5) -0.3957(3) -0.1096(5) 0.0892(9) Uiso 1 1 d D . .
H25D H -0.9098 -0.3970 -0.1299 0.134 Uiso 1 1 calc R . .
H25E H -1.0006 -0.3967 -0.1514 0.134 Uiso 1 1 calc R . .
H25F H -0.9491 -0.4290 -0.0765 0.134 Uiso 1 1 calc R . .
C26' C -1.0922(3) -0.3247(2) 0.0787(3) 0.0507(5) Uiso 1 1 d D . .
H26C H -1.1127 -0.3508 0.0349 0.061 Uiso 1 1 calc R . .
H26D H -1.1347 -0.3142 0.0970 0.061 Uiso 1 1 calc R . .
C27' C -1.0322(4) -0.3570(3) 0.1411(4) 0.0590(6) Uiso 1 1 d D . .
H27C H -0.9829 -0.3551 0.1317 0.071 Uiso 1 1 calc R . .
H27D H -1.0256 -0.3379 0.1901 0.071 Uiso 1 1 calc R . .
C28' C -1.0536(4) -0.4194(3) 0.1456(4) 0.0708(7) Uiso 1 1 d D . .
H28C H -1.1063 -0.4214 0.1470 0.085 Uiso 1 1 calc R . .
H28D H -1.0524 -0.4399 0.0996 0.085 Uiso 1 1 calc R . .
C29' C -1.0007(5) -0.4493(4) 0.2144(5) 0.0892(9) Uiso 1 1 d D . .
H29D H -1.0164 -0.4896 0.2148 0.134 Uiso 1 1 calc R . .
H29E H -1.0029 -0.4298 0.2601 0.134 Uiso 1 1 calc R . .
H29F H -0.9485 -0.4477 0.2130 0.134 Uiso 1 1 calc R . .
C30' C -1.1258(3) -0.2404(3) -0.0084(3) 0.0507(5) Uiso 1 1 d D . .
H30C H -1.1416 -0.2656 -0.0536 0.061 Uiso 1 1 calc R . .
H30D H -1.1052 -0.2044 -0.0226 0.061 Uiso 1 1 calc R . .
C31' C -1.1962(3) -0.2254(3) 0.0123(4) 0.0590(6) Uiso 1 1 d D . .
H31C H -1.1806 -0.2095 0.0642 0.071 Uiso 1 1 calc R . .
H31D H -1.2269 -0.2605 0.0107 0.071 Uiso 1 1 calc R . .
C32' C -1.2436(4) -0.1807(3) -0.0439(4) 0.0708(7) Uiso 1 1 d D . .
H32C H -1.2163 -0.1433 -0.0350 0.085 Uiso 1 1 calc R . .
H32D H -1.2493 -0.1933 -0.0959 0.085 Uiso 1 1 calc R . .
C33' C -1.3217(4) -0.1725(4) -0.0369(5) 0.0892(9) Uiso 1 1 d D . .
H33D H -1.3502 -0.1439 -0.0740 0.134 Uiso 1 1 calc R . .
H33E H -1.3163 -0.1590 0.0141 0.134 Uiso 1 1 calc R . .
H33F H -1.3491 -0.2093 -0.0463 0.134 Uiso 1 1 calc R . .
C34' C -1.0303(3) -0.2317(2) 0.1214(3) 0.0507(5) Uiso 1 1 d D . .
H34C H -1.0682 -0.2290 0.1479 0.061 Uiso 1 1 calc R . .
H34D H -0.9844 -0.2507 0.1563 0.061 Uiso 1 1 calc R . .
C35' C -1.0086(4) -0.1708(3) 0.1065(4) 0.0590(6) Uiso 1 1 d D . .
H35C H -1.0551 -0.1479 0.0820 0.071 Uiso 1 1 calc R . .
H35D H -0.9779 -0.1719 0.0723 0.071 Uiso 1 1 calc R . .
C36' C -0.9627(4) -0.1432(3) 0.1816(4) 0.0708(7) Uiso 1 1 d D . .
H36C H -0.9917 -0.1462 0.2172 0.085 Uiso 1 1 calc R . .
H36D H -0.9144 -0.1647 0.2036 0.085 Uiso 1 1 calc R . .
C37' C -0.9446(5) -0.0800(3) 0.1728(5) 0.0892(9) Uiso 1 1 d D . .
H37D H -0.9164 -0.0638 0.2225 0.134 Uiso 1 1 calc R . .
H37E H -0.9922 -0.0585 0.1506 0.134 Uiso 1 1 calc R . .
H37F H -0.9136 -0.0770 0.1397 0.134 Uiso 1 1 calc R . .

loop_
_atom_site_aniso_label
_atom_site_aniso_U_11
_atom_site_aniso_U_22
_atom_site_aniso_U_33
_atom_site_aniso_U_23
_atom_site_aniso_U_13
_atom_site_aniso_U_12
Ni1 0.0404(4) 0.0504(5) 0.0337(4) -0.0007(3) 0.0120(3) 0.0020(3)
S1 0.0513(5) 0.0563(6) 0.0411(5) 0.0020(4) 0.0089(4) 0.0005(4)
Se1 0.0440(5) 0.0574(5) 0.0372(4) 0.0033(4) 0.0123(4) 0.0046(4)
S2 0.0440(5) 0.0574(5) 0.0372(4) 0.0033(4) 0.0123(4) 0.0046(4)
Se2 0.0513(5) 0.0563(6) 0.0411(5) 0.0020(4) 0.0089(4) 0.0005(4)
S3 0.0423(8) 0.0511(9) 0.0351(7) -0.0019(6) 0.0149(6) -0.0019(6)
S4 0.0575(10) 0.0530(10) 0.0482(9) -0.0032(7) 0.0050(8) 0.0011(8)
Ni1' 0.0368(4) 0.0754(6) 0.0338(4) -0.0015(4) 0.0113(3) -0.0009(4)
S1' 0.0458(5) 0.0799(7) 0.0400(5) -0.0003(5) 0.0116(4) 0.0084(5)
Se1' 0.0408(5) 0.0770(6) 0.0442(5) 0.0069(4) 0.0125(4) -0.0007(4)
S2' 0.0408(5) 0.0770(6) 0.0442(5) 0.0069(4) 0.0125(4) -0.0007(4)
Se2' 0.0458(5) 0.0799(7) 0.0400(5) -0.0003(5) 0.0116(4) 0.0084(5)
S3' 0.0381(8) 0.0760(11) 0.0360(7) -0.0031(7) 0.0126(6) 0.0001(7)
S4' 0.0589(10) 0.0888(13) 0.0416(9) -0.0046(9) 0.0079(8) -0.0161(9)
N1 0.048(3) 0.062(3) 0.048(3) -0.002(2) 0.024(2) 0.003(2)
N1' 0.038(2) 0.051(3) 0.034(2) 0.000(2) 0.016(2) -0.004(2)

loop_
_atom_type_symbol
_atom_type_description
_atom_type_scat_dispersion_real
_atom_type_scat_dispersion_imag
_atom_type_scat_source
C C 0.0033 0.0016 'International Tables Vol C Tables 4.2.6.8 and 6.1.1.4'
H H 0.0000 0.0000 'International Tables Vol C Tables 4.2.6.8 and 6.1.1.4'
N N 0.0061 0.0033 'International Tables Vol C Tables 4.2.6.8 and 6.1.1.4'
S S 0.1246 0.1234 'International Tables Vol C Tables 4.2.6.8 and 6.1.1.4'
Se Se -0.0929 2.2259 'International Tables Vol C Tables 4.2.6.8 and 6.1.1.4'
Ni Ni 0.3393 1.1124 'International Tables Vol C Tables 4.2.6.8 and 6.1.1.4'

loop_
_geom_angle_atom_site_label_1
_geom_angle_atom_site_label_2
_geom_angle_atom_site_label_3
_geom_angle
S3 Ni1 S4 158.74(7)
S3 Ni1 Se1 92.16(5)
S4 Ni1 Se1 96.90(5)
S3 Ni1 S1 89.58(5)
S4 Ni1 S1 90.90(5)
Se1 Ni1 S1 153.20(5)
C7 S1 Ni1 98.79(18)
C1 Se1 Ni1 100.71(18)
C2 C1 C6 118.3(6)
C2 C1 Se1 120.3(5)
C6 C1 Se1 121.3(4)
C6 S3 C12 107.6(3)
C6 S3 Ni1 108.6(2)
C12 S3 Ni1 106.09(19)
C3 C2 C1 120.0(6)
C3 C2 H2 120.0
C1 C2 H2 120.0
C13 S4 Ni1 111.6(2)
C4 C3 C2 121.6(7)
C4 C3 H3 119.2
C2 C3 H3 119.2
C3 C4 C5 119.2(7)
C3 C4 H4 120.4
C5 C4 H4 120.4
C6 C5 C4 119.6(6)
C6 C5 H5 120.2
C4 C5 H5 120.2
C5 C6 C1 120.9(5)
C5 C6 S3 122.5(4)
C1 C6 S3 116.1(4)
C12 C7 C8 117.1(5)
C12 C7 S1 121.6(4)
C8 C7 S1 121.3(4)
C9 C8 C7 121.5(6)
C9 C8 H8 119.3
C7 C8 H8 119.3
C8 C9 C10 120.6(6)
C8 C9 H9 119.7
C10 C9 H9 119.7
C11 C10 C9 119.6(6)
C11 C10 H10 120.2
C9 C10 H10 120.2
C10 C11 C12 119.6(6)
C10 C11 H11 120.2
C12 C11 H11 120.2
C11 C12 C7 121.5(5)
C11 C12 S3 124.2(4)
C7 C12 S3 114.1(4)
C14 C13 C18 118.6(6)
C14 C13 S4 119.2(5)
C18 C13 S4 122.1(5)
C15 C14 C13 119.3(6)
C15 C14 C19 119.8(6)
C13 C14 C19 120.8(6)
C16 C15 C14 122.7(6)
C16 C15 H15 118.6
C14 C15 H15 118.6
C17 C16 C15 118.2(7)
C17 C16 C20 121.1(6)
C15 C16 C20 120.7(7)
C16 C17 C18 122.0(7)
C16 C17 H17 119.0
C18 C17 H17 119.0
C17 C18 C13 119.2(6)
C17 C18 C21 119.6(6)
C13 C18 C21 121.2(6)
C14 C19 H19A 109.5
C14 C19 H19B 109.5
H19A C19 H19B 109.5
C14 C19 H19C 109.5
H19A C19 H19C 109.5
H19B C19 H19C 109.5
C16 C20 H20A 109.5
C16 C20 H20B 109.5
H20A C20 H20B 109.5
C16 C20 H20C 109.5
H20A C20 H20C 109.5
H20B C20 H20C 109.5
C18 C21 H21A 109.5
C18 C21 H21B 109.5
H21A C21 H21B 109.5
C18 C21 H21C 109.5
H21A C21 H21C 109.5
H21B C21 H21C 109.5
S3' Ni1' S4' 161.21(8)
S3' Ni1' Se1' 91.29(5)
S4' Ni1' Se1' 95.83(6)
S3' Ni1' S1' 90.52(6)
S4' Ni1' S1' 89.67(6)
Se1' Ni1' S1' 156.96(5)
C1' S1' Ni1' 99.54(19)
C7' Se1' Ni1' 100.1(2)
C2' C1' C6' 116.9(6)
C2' C1' S1' 120.5(5)
C6' C1' S1' 122.6(5)
C6' S3' C12' 109.3(3)
C6' S3' Ni1' 107.4(2)
C12' S3' Ni1' 108.2(2)
C3' C2' C1' 121.3(7)
C3' C2' H2' 119.3
C1' C2' H2' 119.3
C13' S4' Ni1' 111.9(2)
C2' C3' C4' 120.7(7)
C2' C3' H3' 119.6
C4' C3' H3' 119.6
C5' C4' C3' 119.1(7)
C5' C4' H4' 120.4
C3' C4' H4' 120.4
C4' C5' C6' 120.4(7)
C4' C5' H5' 119.8
C6' C5' H5' 119.8
C5' C6' C1' 121.5(6)
C5' C6' S3' 124.8(5)
C1' C6' S3' 113.1(4)
C12' C7' C8' 118.7(6)
C12' C7' Se1' 122.6(5)
C8' C7' Se1' 118.4(5)
C9' C8' C7' 117.7(7)
C9' C8' H8' 121.2
C7' C8' H8' 121.2
C10' C9' C8' 123.8(8)
C10' C9' H9' 118.1
C8' C9' H9' 118.1
C9' C10' C11' 118.9(8)
C9' C10' H10' 120.6
C11' C10' H10' 120.6
C12' C11' C10' 117.6(7)
C12' C11' H11' 121.2
C10' C11' H11' 121.2
C7' C12' C11' 123.1(6)
C7' C12' S3' 114.8(5)
C11' C12' S3' 121.5(5)
C18' C13' C14' 120.2(7)
C18' C13' S4' 120.4(6)
C14' C13' S4' 119.3(5)
C15' C14' C19' 121.5(7)
C15' C14' C13' 115.9(7)
C19' C14' C13' 122.6(7)
C16' C15' C14' 124.9(8)
C16' C15' H15' 117.6
C14' C15' H15' 117.6
C15' C16' C17' 119.9(8)
C15' C16' C20' 125.2(8)
C17' C16' C20' 114.8(8)
C18' C17' C16' 117.8(8)
C18' C17' H17' 121.1
C16' C17' H17' 121.1
C13' C18' C17' 121.4(7)
C13' C18' C21' 121.8(7)
C17' C18' C21' 116.8(7)
C14' C19' H19D 109.5
C14' C19' H19E 109.5
H19D C19' H19E 109.5
C14' C19' H19F 109.5
H19D C19' H19F 109.5
H19E C19' H19F 109.5
C16' C20' H20D 109.5
C16' C20' H20E 109.5
H20D C20' H20E 109.5
C16' C20' H20F 109.5
H20D C20' H20F 109.5
H20E C20' H20F 109.5
C18' C21' H21D 109.5
C18' C21' H21E 109.5
H21D C21' H21E 109.5
C18' C21' H21F 109.5
H21D C21' H21F 109.5
H21E C21' H21F 109.5
C22 N1 C30 105.6(4)
C22 N1 C34 111.7(4)
C30 N1 C34 111.2(4)
C22 N1 C26 111.6(4)
C30 N1 C26 111.2(4)
C34 N1 C26 105.6(4)
C23 C22 N1 116.2(5)
C23 C22 H22A 108.2
N1 C22 H22A 108.2
C23 C22 H22B 108.2
N1 C22 H22B 108.2
H22A C22 H22B 107.4
C22 C23 C24 108.1(5)
C22 C23 H23A 110.1
C24 C23 H23A 110.1
C22 C23 H23B 110.1
C24 C23 H23B 110.1
H23A C23 H23B 108.4
C25 C24 C23 115.3(6)
C25 C24 H24A 108.5
C23 C24 H24A 108.5
C25 C24 H24B 108.5
C23 C24 H24B 108.5
H24A C24 H24B 107.5
C24 C25 H25A 109.5
C24 C25 H25B 109.5
H25A C25 H25B 109.5
C24 C25 H25C 109.5
H25A C25 H25C 109.5
H25B C25 H25C 109.5
C27 C26 N1 115.9(5)
C27 C26 H26A 108.3
N1 C26 H26A 108.3
C27 C26 H26B 108.3
N1 C26 H26B 108.3
H26A C26 H26B 107.4
C26 C27 C28 110.0(5)
C26 C27 H27A 109.7
C28 C27 H27A 109.7
C26 C27 H27B 109.7
C28 C27 H27B 109.7
H27A C27 H27B 108.2
C29 C28 C27 109.2(6)
C29 C28 H28A 109.8
C27 C28 H28A 109.8
C29 C28 H28B 109.8
C27 C28 H28B 109.8
H28A C28 H28B 108.3
C28 C29 H29A 109.5
C28 C29 H29B 109.5
H29A C29 H29B 109.5
C28 C29 H29C 109.5
H29A C29 H29C 109.5
H29B C29 H29C 109.5
C31 C30 N1 116.2(5)
C31 C30 H30A 108.2
N1 C30 H30A 108.2
C31 C30 H30B 108.2
N1 C30 H30B 108.2
H30A C30 H30B 107.4
C30 C31 C32 109.8(5)
C30 C31 H31A 109.7
C32 C31 H31A 109.7
C30 C31 H31B 109.7
C32 C31 H31B 109.7
H31A C31 H31B 108.2
C31 C32 C33 112.2(6)
C31 C32 H32A 109.2
C33 C32 H32A 109.2
C31 C32 H32B 109.2
C33 C32 H32B 109.2
H32A C32 H32B 107.9
C32 C33 H33A 109.5
C32 C33 H33B 109.5
H33A C33 H33B 109.5
C32 C33 H33C 109.5
H33A C33 H33C 109.5
H33B C33 H33C 109.5
C35 C34 N1 115.6(5)
C35 C34 H34A 108.4
N1 C34 H34A 108.4
C35 C34 H34B 108.4
N1 C34 H34B 108.4
H34A C34 H34B 107.4
C34 C35 C36 112.2(5)
C34 C35 H35A 109.2
C36 C35 H35A 109.2
C34 C35 H35B 109.2
C36 C35 H35B 109.2
H35A C35 H35B 107.9
C37 C36 C35 113.2(6)
C37 C36 H36A 108.9
C35 C36 H36A 108.9
C37 C36 H36B 108.9
C35 C36 H36B 108.9
H36A C36 H36B 107.7
C36 C37 H37A 109.5
C36 C37 H37B 109.5
H37A C37 H37B 109.5
C36 C37 H37C 109.5
H37A C37 H37C 109.5
H37B C37 H37C 109.5
C30' N1' C26' 110.6(4)
C30' N1' C34' 111.4(4)
C26' N1' C34' 107.6(4)
C30' N1' C22' 107.6(4)
C26' N1' C22' 111.5(4)
C34' N1' C22' 108.2(4)
C23' C22' N1' 115.3(5)
C23' C22' H22C 108.4
N1' C22' H22C 108.4
C23' C22' H22D 108.4
N1' C22' H22D 108.4
H22C C22' H22D 107.5
C22' C23' C24' 108.8(5)
C22' C23' H23C 109.9
C24' C23' H23C 109.9
C22' C23' H23D 109.9
C24' C23' H23D 109.9
H23C C23' H23D 108.3
C25' C24' C23' 111.7(6)
C25' C24' H24C 109.3
C23' C24' H24C 109.3
C25' C24' H24D 109.3
C23' C24' H24D 109.3
H24C C24' H24D 107.9
C24' C25' H25D 109.5
C24' C25' H25E 109.5
H25D C25' H25E 109.5
C24' C25' H25F 109.5
H25D C25' H25F 109.5
H25E C25' H25F 109.5
N1' C26' C27' 113.8(5)
N1' C26' H26C 108.8
C27' C26' H26C 108.8
N1' C26' H26D 108.8
C27' C26' H26D 108.8
H26C C26' H26D 107.7
C28' C27' C26' 112.0(5)
C28' C27' H27C 109.2
C26' C27' H27C 109.2
C28' C27' H27D 109.2
C26' C27' H27D 109.2
H27C C27' H27D 107.9
C29' C28' C27' 112.2(6)
C29' C28' H28C 109.2
C27' C28' H28C 109.2
C29' C28' H28D 109.2
C27' C28' H28D 109.2
H28C C28' H28D 107.9
C28' C29' H29D 109.5
C28' C29' H29E 109.5
H29D C29' H29E 109.5
C28' C29' H29F 109.5
H29D C29' H29F 109.5
H29E C29' H29F 109.5
N1' C30' C31' 115.4(5)
N1' C30' H30C 108.4
C31' C30' H30C 108.4
N1' C30' H30D 108.4
C31' C30' H30D 108.4
H30C C30' H30D 107.5
C30' C31' C32' 109.1(5)
C30' C31' H31C 109.9
C32' C31' H31C 109.9
C30' C31' H31D 109.9
C32' C31' H31D 109.9
H31C C31' H31D 108.3
C33' C32' C31' 112.2(6)
C33' C32' H32C 109.2
C31' C32' H32C 109.2
C33' C32' H32D 109.2
C31' C32' H32D 109.2
H32C C32' H32D 107.9
C32' C33' H33D 109.5
C32' C33' H33E 109.5
H33D C33' H33E 109.5
C32' C33' H33F 109.5
H33D C33' H33F 109.5
H33E C33' H33F 109.5
C35' C34' N1' 116.6(5)
C35' C34' H34C 108.2
N1' C34' H34C 108.2
C35' C34' H34D 108.2
N1' C34' H34D 108.2
H34C C34' H34D 107.3
C34' C35' C36' 108.8(5)
C34' C35' H35C 109.9
C36' C35' H35C 109.9
C34' C35' H35D 109.9
C36' C35' H35D 109.9
H35C C35' H35D 108.3
C37' C36' C35' 112.4(6)
C37' C36' H36C 109.1
C35' C36' H36C 109.1
C37' C36' H36D 109.1
C35' C36' H36D 109.1
H36C C36' H36D 107.9
C36' C37' H37D 109.5
C36' C37' H37E 109.5
H37D C37' H37E 109.5
C36' C37' H37F 109.5
H37D C37' H37F 109.5
H37E C37' H37F 109.5

loop_
_geom_bond_atom_site_label_1
_geom_bond_atom_site_label_2
_geom_bond_distance
Ni1 S3 2.1257(17)
Ni1 S4 2.1930(18)
Ni1 Se1 2.2441(10)
Ni1 S1 2.2668(11)
S1 C7 1.844(6)
Se1 C1 1.864(6)
C1 C2 1.383(8)
C1 C6 1.396(8)
S3 C6 1.786(6)
S3 C12 1.791(6)
C2 C3 1.379(9)
C2 H2 0.9500
S4 C13 1.787(6)
C3 C4 1.365(9)
C3 H3 0.9500
C4 C5 1.384(9)
C4 H4 0.9500
C5 C6 1.383(8)
C5 H5 0.9500
C7 C12 1.395(8)
C7 C8 1.403(8)
C8 C9 1.368(9)
C8 H8 0.9500
C9 C10 1.384(9)
C9 H9 0.9500
C10 C11 1.380(8)
C10 H10 0.9500
C11 C12 1.394(8)
C11 H11 0.9500
C13 C14 1.391(8)
C13 C18 1.408(9)
C14 C15 1.384(9)
C14 C19 1.509(9)
C15 C16 1.363(9)
C15 H15 0.9500
C16 C17 1.360(9)
C16 C20 1.526(10)
C17 C18 1.395(9)
C17 H17 0.9500
C18 C21 1.520(9)
C19 H19A 0.9800
C19 H19B 0.9800
C19 H19C 0.9800
C20 H20A 0.9800
C20 H20B 0.9800
C20 H20C 0.9800
C21 H21A 0.9800
C21 H21B 0.9800
C21 H21C 0.9800
Ni1' S3' 2.1263(18)
Ni1' S4' 2.183(2)
Ni1' Se1' 2.2435(11)
Ni1' S1' 2.2611(12)
S1' C1' 1.847(6)
Se1' C7' 1.849(6)
C1' C2' 1.398(9)
C1' C6' 1.405(8)
S3' C6' 1.796(6)
S3' C12' 1.798(6)
C2' C3' 1.367(10)
C2' H2' 0.9500
S4' C13' 1.771(7)
C3' C4' 1.389(10)
C3' H3' 0.9500
C4' C5' 1.374(9)
C4' H4' 0.9500
C5' C6' 1.374(9)
C5' H5' 0.9500
C7' C12' 1.374(9)
C7' C8' 1.408(9)
C8' C9' 1.387(10)
C8' H8' 0.9500
C9' C10' 1.360(10)
C9' H9' 0.9500
C10' C11' 1.410(10)
C10' H10' 0.9500
C11' C12' 1.392(9)
C11' H11' 0.9500
C13' C18' 1.353(9)
C13' C14' 1.457(10)
C14' C15' 1.378(10)
C14' C19' 1.456(10)
C15' C16' 1.299(10)
C15' H15' 0.9500
C16' C17' 1.443(11)
C16' C20' 1.552(12)
C17' C18' 1.389(10)
C17' H17' 0.9500
C18' C21' 1.534(10)
C19' H19D 0.9800
C19' H19E 0.9800
C19' H19F 0.9800
C20' H20D 0.9800
C20' H20E 0.9800
C20' H20F 0.9800
C21' H21D 0.9800
C21' H21E 0.9800
C21' H21F 0.9800
N1 C22 1.509(7)
N1 C30 1.510(7)
N1 C34 1.524(7)
N1 C26 1.524(7)
C22 C23 1.506(8)
C22 H22A 0.9900
C22 H22B 0.9900
C23 C24 1.543(8)
C23 H23A 0.9900
C23 H23B 0.9900
C24 C25 1.449(9)
C24 H24A 0.9900
C24 H24B 0.9900
C25 H25A 0.9800
C25 H25B 0.9800
C25 H25C 0.9800
C26 C27 1.511(8)
C26 H26A 0.9900
C26 H26B 0.9900
C27 C28 1.566(8)
C27 H27A 0.9900
C27 H27B 0.9900
C28 C29 1.470(9)
C28 H28A 0.9900
C28 H28B 0.9900
C29 H29A 0.9800
C29 H29B 0.9800
C29 H29C 0.9800
C30 C31 1.503(8)
C30 H30A 0.9900
C30 H30B 0.9900
C31 C32 1.515(8)
C31 H31A 0.9900
C31 H31B 0.9900
C32 C33 1.521(9)
C32 H32A 0.9900
C32 H32B 0.9900
C33 H33A 0.9800
C33 H33B 0.9800
C33 H33C 0.9800
C34 C35 1.507(8)
C34 H34A 0.9900
C34 H34B 0.9900
C35 C36 1.529(8)
C35 H35A 0.9900
C35 H35B 0.9900
C36 C37 1.505(9)
C36 H36A 0.9900
C36 H36B 0.9900
C37 H37A 0.9800
C37 H37B 0.9800
C37 H37C 0.9800
N1' C30' 1.512(7)
N1' C26' 1.517(7)
N1' C34' 1.519(7)
N1' C22' 1.528(7)
C22' C23' 1.515(7)
C22' H22C 0.9900
C22' H22D 0.9900
C23' C24' 1.536(8)
C23' H23C 0.9900
C23' H23D 0.9900
C24' C25' 1.532(9)
C24' H24C 0.9900
C24' H24D 0.9900
C25' H25D 0.9800
C25' H25E 0.9800
C25' H25F 0.9800
C26' C27' 1.519(7)
C26' H26C 0.9900
C26' H26D 0.9900
C27' C28' 1.510(8)
C27' H27C 0.9900
C27' H27D 0.9900
C28' C29' 1.507(9)
C28' H28C 0.9900
C28' H28D 0.9900
C29' H29D 0.9800
C29' H29E 0.9800
C29' H29F 0.9800
C30' C31' 1.523(8)
C30' H30C 0.9900
C30' H30D 0.9900
C31' C32' 1.531(8)
C31' H31C 0.9900
C31' H31D 0.9900
C32' C33' 1.513(9)
C32' H32C 0.9900
C32' H32D 0.9900
C33' H33D 0.9800
C33' H33E 0.9800
C33' H33F 0.9800
C34' C35' 1.517(8)
C34' H34C 0.9900
C34' H34D 0.9900
C35' C36' 1.525(8)
C35' H35C 0.9900
C35' H35D 0.9900
C36' C37' 1.524(9)
C36' H36C 0.9900
C36' H36D 0.9900
C37' H37D 0.9800
C37' H37E 0.9800
C37' H37F 0.9800
